data_1528827
loop_
_publ_author_name
'Richards, R.R.'
'Gregory, N.W.'

_publ_section_title
;
 The Crystal Structure of Sodium Tetrachloroferrate(III)
;
_journal_name_full 'Journal of Physical Chemistry'
_journal_page_first 239
_journal_page_last 244
_journal_volume 69
_journal_year 1965
_chemical_formula_sum 'Cl4 Fe Na'
_chemical_name_systematic 'Na Fe Cl4'
_space_group_IT_number 19
_symmetry_space_group_name_Hall 'P 2ac 2ab'
_symmetry_space_group_name_H-M 'P 21 21 21'
_cell_angle_alpha 90
_cell_angle_beta 90
_cell_angle_gamma 90
_cell_formula_units_Z 4
_cell_length_a 10.304
_cell_length_b 9.88
_cell_length_c 6.235
_cell_volume 634.745
_citation_journal_id_ASTM JPCHAX
_cod_data_source_file Richards_JPCHAX_1965_402.cif
_cod_data_source_block Cl4Fe1Na1
_cod_original_cell_volume 634.7449
_cod_original_formula_sum 'Cl4 Fe1 Na1'
_cod_database_code 1528827

loop_
_symmetry_equiv_pos_as_xyz
x,y,z
-x+1/2,-y,z+1/2
x+1/2,-y+1/2,-z
-x,y+1/2,-z+1/2

loop_
_atom_site_label
_atom_site_type_symbol
_atom_site_fract_x
_atom_site_fract_y
_atom_site_fract_z
_atom_site_occupancy
_atom_site_U_iso_or_equiv
Cl4 Cl-1 0.3718 0.3274 0.5732 1 0.0
Cl2 Cl-1 0.1504 0.3118 0.1131 1 0.0
Fe1 Fe+3 0.0382 0.4886 0.2127 1 0.0
Na1 Na+1 0.1187 0.2138 0.697 1 0.0
Cl3 Cl-1 0.3413 0.0179 0.9238 1 0.0
Cl1 Cl-1 0.0339 0.4924 0.5622 1 0.0
